data_4124600
loop_
_publ_author_name
'Mo, Zhenbo'
'Kolychev, Eugene L.'
'Rit, Arnab'
'Campos, Jes\'us'
'Niu, Haoyu'
'Aldridge, Simon'

_publ_section_title
;
 Facile Reversibility by Design: Tuning Small Molecule Capture and
 Activation by Single Component Frustrated Lewis Pairs.
;
_journal_issue 38
_journal_name_full 'Journal of the American Chemical Society'
_journal_page_first 12227
_journal_page_last 12230
_journal_paper_doi 10.1021/jacs.5b08614
_journal_volume 137
_journal_year 2015
_chemical_formula_moiety 'C45 H36 B1 F10 O1 P1'
_chemical_formula_sum 'C45 H36 B F10 O P'
_chemical_formula_weight 824.54
_space_group_IT_number 60
_symmetry_cell_setting orthorhombic
_symmetry_space_group_name_Hall '-P 2b 2ac'
_symmetry_space_group_name_H-M 'P c n b'
_atom_sites_solution_hydrogens difmap
_atom_sites_solution_primary other
_audit_creation_date 2015-07-14
_audit_creation_method CRYSTALS_ver_14.43
_cell_angle_alpha 90
_cell_angle_beta 90
_cell_angle_gamma 90
_cell_formula_units_Z 8
_cell_length_a 18.0706(2)
_cell_length_b 20.3168(3)
_cell_length_c 21.2135(3)
_cell_measurement_reflns_used 9503
_cell_measurement_temperature 150
_cell_measurement_theta_max 27
_cell_measurement_theta_min 5
_cell_volume 7788.26(18)
_computing_cell_refinement 'DENZO/SCALEPACK (Otwinowski & Minor, 1997)'
_computing_data_collection 'COLLECT (Nonius, 2001).'
_computing_data_reduction 'DENZO/SCALEPACK (Otwinowski & Minor, 1997)'
_computing_molecular_graphics 'CAMERON (Watkin et al., 1996)'
_computing_publication_material 'CRYSTALS (Betteridge et al., 2003)'
_computing_structure_refinement 'CRYSTALS (Betteridge et al., 2003)'
_computing_structure_solution 'Superflip (Palatinus & Chapuis, 2007)'
_diffrn_ambient_temperature 150
_diffrn_measured_fraction_theta_full 0.992
_diffrn_measured_fraction_theta_max 0.991
_diffrn_measurement_device Area
_diffrn_measurement_device_type 'Nonius KappaCCD'
_diffrn_measurement_method \w
_diffrn_radiation_monochromator graphite
_diffrn_radiation_type 'Mo K\a'
_diffrn_radiation_wavelength 0.71073
_diffrn_reflns_av_R_equivalents 0.037
_diffrn_reflns_limit_h_max 23
_diffrn_reflns_limit_h_min -23
_diffrn_reflns_limit_k_max 26
_diffrn_reflns_limit_k_min -26
_diffrn_reflns_limit_l_max 27
_diffrn_reflns_limit_l_min -27
_diffrn_reflns_number 77398
_diffrn_reflns_theta_full 25.833
_diffrn_reflns_theta_max 27.482
_diffrn_reflns_theta_min 5.220
_diffrn_standards_number 0
_exptl_absorpt_coefficient_mu 0.154
_exptl_absorpt_correction_T_max 0.95
_exptl_absorpt_correction_T_min 0.00
_exptl_absorpt_correction_type multi-scan
_exptl_absorpt_process_details 'DENZO/SCALEPACK (Otwinowski & Minor, 1997)'
_exptl_crystal_colour colourless
_exptl_crystal_density_diffrn 1.406
_exptl_crystal_density_method 'not measured'
_exptl_crystal_description block
_exptl_crystal_F_000 3392
_exptl_crystal_size_max 0.430
_exptl_crystal_size_mid 0.350
_exptl_crystal_size_min 0.330
_refine_diff_density_max 0.77
_refine_diff_density_min -0.68
_refine_ls_extinction_method None
_refine_ls_goodness_of_fit_ref 0.9853
_refine_ls_hydrogen_treatment constr
_refine_ls_matrix_type full
_refine_ls_number_parameters 523
_refine_ls_number_reflns 8858
_refine_ls_number_restraints 0
_refine_ls_R_factor_all 0.0890
_refine_ls_R_factor_gt 0.0487
_refine_ls_shift/su_max 0.0005230
_refine_ls_shift/su_mean 0.0000316
_refine_ls_structure_factor_coef Fsqd
_refine_ls_weighting_details
;
 Method, part 1, Chebychev polynomial, (Watkin, 1994, Prince, 1982) 
 [weight] = 1.0/[A~0~*T~0~(x)+A~1~*T~1~(x) ... +A~n-1~]*T~n-1~(x)] 
 where A~i~ are the Chebychev coefficients listed below and x= Fcalc/Fmax 
 Method = Robust Weighting (Prince, 1982) 
 W = [weight] * [1-(deltaF/6*sigmaF)^2^]^2^ 
 A~i~ are: 
 18.3 27.7 13.5 3.39 
;
_refine_ls_weighting_scheme calc
_refine_ls_wR_factor_all 0.1556
_refine_ls_wR_factor_gt 0.1138
_refine_ls_wR_factor_ref 0.1556
_reflns_limit_h_max 23
_reflns_limit_h_min 0
_reflns_limit_k_max 26
_reflns_limit_k_min 0
_reflns_limit_l_max 27
_reflns_limit_l_min 0
_reflns_number_gt 5731
_reflns_number_total 8858
_reflns_threshold_expression I>2.0\s(I)
_oxford_diffrn_Wilson_B_factor 2.58
_oxford_diffrn_Wilson_scale 40.58
_oxford_refine_ls_r_factor_ref 0.0890
_oxford_refine_ls_scale 0.16803(10)
_oxford_reflns_number_all 8858
_oxford_reflns_threshold_expression_ref I>-3.0\s(I)
_oxford_structure_analysis_title 018zmek15
_cod_data_source_file ja5b08614_si_002.cif
_cod_data_source_block 4a-H2
_cod_depositor_comments
;
The following automatic conversions were performed:

'_atom_sites_solution_primary' value 'Other' changed to 'other'
according to
/usr/data/users/saulius/crontab/automatic-downloads/current/ACS/lib/dictionaries/cif_core.dic
dictionary named 'cif_core.dic' version 2.4.2 from 2011-04-26.

Automatic conversion script
Id: cif_fix_values 3271 2015-04-21 07:52:19Z andrius 
;
_cod_original_sg_symbol_H-M 'P c n b '
_cod_original_formula_sum 'C45 H36 B1 F10 O1 P1'
_cod_database_code 4124600

loop_
_symmetry_equiv_pos_as_xyz
x,y,z
-x,-y,-z
x+1/2,-y+1/2,z+1/2
-x+1/2,y+1/2,-z+1/2
-x,-y+1/2,z
x,y+1/2,-z
x+1/2,-y,-z+1/2
-x+1/2,y,z+1/2

loop_
_atom_site_label
_atom_site_type_symbol
_atom_site_fract_x
_atom_site_fract_y
_atom_site_fract_z
_atom_site_U_iso_or_equiv
_atom_site_occupancy
_atom_site_adp_type
_atom_site_refinement_flags_posn
P1 P 0.75293(3) 0.60040(3) 0.16504(3) 0.0276 1.0000 Uani .
C2 C 0.68962(13) 0.55578(12) 0.11643(11) 0.0288 1.0000 Uani .
C3 C 0.68877(14) 0.56383(12) 0.05106(11) 0.0323 1.0000 Uani .
C4 C 0.63894(15) 0.52830(13) 0.01538(12) 0.0363 1.0000 Uani .
C5 C 0.59098(14) 0.48460(13) 0.04404(11) 0.0342 1.0000 Uani .
C6 C 0.59037(13) 0.47443(12) 0.10888(11) 0.0311 1.0000 Uani .
C7 C 0.64105(13) 0.51067(12) 0.14437(11) 0.0292 1.0000 Uani .
O8 O 0.64485(10) 0.50597(8) 0.20848(7) 0.0317 1.0000 Uani .
C9 C 0.62053(13) 0.44669(12) 0.23614(11) 0.0310 1.0000 Uani .
C10 C 0.64979(13) 0.43349(12) 0.29583(11) 0.0321 1.0000 Uani .
C11 C 0.62404(15) 0.37519(13) 0.32328(13) 0.0387 1.0000 Uani .
C12 C 0.57390(16) 0.33428(14) 0.29335(14) 0.0439 1.0000 Uani .
C13 C 0.54663(15) 0.35000(14) 0.23454(13) 0.0405 1.0000 Uani .
C14 C 0.56873(14) 0.40807(13) 0.20467(12) 0.0339 1.0000 Uani .
C15 C 0.53376(13) 0.43272(13) 0.14343(12) 0.0342 1.0000 Uani .
C16 C 0.50481(17) 0.37651(16) 0.10221(13) 0.0462 1.0000 Uani .
C17 C 0.46895(15) 0.47883(16) 0.16096(14) 0.0447 1.0000 Uani .
B18 B 0.71092(16) 0.48156(14) 0.32869(13) 0.0314 1.0000 Uani .
C19 C 0.68154(14) 0.55593(12) 0.34678(11) 0.0320 1.0000 Uani .
C20 C 0.73051(16) 0.60026(13) 0.37330(12) 0.0386 1.0000 Uani .
F21 F 0.80226(10) 0.58243(8) 0.38207(8) 0.0505 1.0000 Uani .
C22 C 0.7122(2) 0.66357(14) 0.39153(13) 0.0504 1.0000 Uani .
F23 F 0.76367(14) 0.70333(9) 0.41762(9) 0.0744 1.0000 Uani .
C24 C 0.6421(2) 0.68613(14) 0.38226(14) 0.0543 1.0000 Uani .
F25 F 0.62316(15) 0.74774(9) 0.39899(10) 0.0799 1.0000 Uani .
C26 C 0.59099(19) 0.64489(16) 0.35547(15) 0.0521 1.0000 Uani .
C27 C 0.61082(16) 0.58121(14) 0.33939(13) 0.0405 1.0000 Uani .
F28 F 0.55544(9) 0.54392(10) 0.31577(9) 0.0547 1.0000 Uani .
F29 F 0.52147(12) 0.66640(12) 0.34509(11) 0.0765 1.0000 Uani .
C30 C 0.74254(15) 0.44510(12) 0.39234(12) 0.0354 1.0000 Uani .
C31 C 0.80644(16) 0.40731(13) 0.39249(14) 0.0427 1.0000 Uani .
F32 F 0.84950(10) 0.40350(9) 0.34045(9) 0.0549 1.0000 Uani .
C33 C 0.83075(19) 0.37141(15) 0.44432(18) 0.0560 1.0000 Uani .
F34 F 0.89358(13) 0.33576(11) 0.44105(13) 0.0843 1.0000 Uani .
C35 C 0.7905(2) 0.37262(16) 0.49886(17) 0.0590 1.0000 Uani .
F36 F 0.81320(14) 0.33839(11) 0.54995(11) 0.0880 1.0000 Uani .
C37 C 0.7275(2) 0.40973(17) 0.50177(15) 0.0551 1.0000 Uani .
C38 C 0.70499(16) 0.44488(14) 0.44931(13) 0.0423 1.0000 Uani .
F39 F 0.64133(10) 0.47935(10) 0.45535(8) 0.0572 1.0000 Uani .
F40 F 0.68808(14) 0.41219(13) 0.55546(9) 0.0796 1.0000 Uani .
C41 C 0.71958(14) 0.67320(12) 0.20443(11) 0.0323 1.0000 Uani .
C42 C 0.64898(15) 0.70097(13) 0.19629(12) 0.0361 1.0000 Uani .
C43 C 0.58800(17) 0.67052(17) 0.15720(18) 0.0577 1.0000 Uani .
C44 C 0.63421(17) 0.76027(13) 0.22641(13) 0.0417 1.0000 Uani .
C45 C 0.68574(18) 0.79270(13) 0.26324(12) 0.0420 1.0000 Uani .
C46 C 0.6691(2) 0.85715(15) 0.29468(15) 0.0560 1.0000 Uani .
C47 C 0.75415(18) 0.76341(13) 0.27188(12) 0.0414 1.0000 Uani .
C48 C 0.77242(15) 0.70388(13) 0.24388(12) 0.0353 1.0000 Uani .
C49 C 0.84772(16) 0.67521(15) 0.25712(13) 0.0438 1.0000 Uani .
C50 C 0.83350(13) 0.61674(11) 0.11777(11) 0.0293 1.0000 Uani .
C51 C 0.89033(13) 0.56881(12) 0.11793(12) 0.0326 1.0000 Uani .
C52 C 0.95197(14) 0.57889(13) 0.08026(13) 0.0367 1.0000 Uani .
C53 C 0.95837(15) 0.63394(14) 0.04193(13) 0.0394 1.0000 Uani .
C54 C 1.02574(17) 0.64268(18) 0.00053(16) 0.0557 1.0000 Uani .
C55 C 0.90198(15) 0.68031(13) 0.04278(13) 0.0395 1.0000 Uani .
C56 C 0.83922(14) 0.67323(12) 0.07974(12) 0.0335 1.0000 Uani .
C57 C 0.78044(17) 0.72612(13) 0.07643(14) 0.0435 1.0000 Uani .
C58 C 0.88622(16) 0.50722(14) 0.15724(15) 0.0449 1.0000 Uani .
H31 H 0.7226 0.5921 0.0323 0.0379 1.0000 Uiso R
H41 H 0.6373 0.5335 -0.0292 0.0444 1.0000 Uiso R
H51 H 0.5576 0.4613 0.0185 0.0406 1.0000 Uiso R
H111 H 0.6409 0.3634 0.3639 0.0458 1.0000 Uiso R
H121 H 0.5586 0.2952 0.3130 0.0525 1.0000 Uiso R
H131 H 0.5128 0.3223 0.2143 0.0483 1.0000 Uiso R
H161 H 0.4662 0.3522 0.1241 0.0689 1.0000 Uiso R
H162 H 0.5452 0.3464 0.0924 0.0681 1.0000 Uiso R
H163 H 0.4839 0.3934 0.0633 0.0687 1.0000 Uiso R
H173 H 0.4312 0.4537 0.1821 0.0671 1.0000 Uiso R
H172 H 0.4852 0.5139 0.1898 0.0663 1.0000 Uiso R
H171 H 0.4486 0.4984 0.1232 0.0667 1.0000 Uiso R
H431 H 0.5460 0.6983 0.1561 0.0859 1.0000 Uiso R
H432 H 0.6040 0.6631 0.1148 0.0856 1.0000 Uiso R
H433 H 0.5735 0.6287 0.1748 0.0862 1.0000 Uiso R
H441 H 0.5870 0.7791 0.2205 0.0499 1.0000 Uiso R
H461 H 0.6758 0.8532 0.3393 0.0841 1.0000 Uiso R
H462 H 0.7021 0.8904 0.2789 0.0839 1.0000 Uiso R
H463 H 0.6189 0.8699 0.2863 0.0839 1.0000 Uiso R
H471 H 0.7890 0.7840 0.2973 0.0487 1.0000 Uiso R
H491 H 0.8709 0.6977 0.2914 0.0657 1.0000 Uiso R
H492 H 0.8796 0.6792 0.2207 0.0657 1.0000 Uiso R
H493 H 0.8454 0.6298 0.2689 0.0663 1.0000 Uiso R
H521 H 0.9899 0.5474 0.0808 0.0444 1.0000 Uiso R
H541 H 1.0170 0.6794 -0.0279 0.0833 1.0000 Uiso R
H542 H 1.0684 0.6517 0.0266 0.0836 1.0000 Uiso R
H543 H 1.0349 0.6035 -0.0230 0.0845 1.0000 Uiso R
H551 H 0.9067 0.7176 0.0170 0.0468 1.0000 Uiso R
H571 H 0.7881 0.7540 0.0403 0.0645 1.0000 Uiso R
H572 H 0.7829 0.7529 0.1139 0.0651 1.0000 Uiso R
H573 H 0.7315 0.7070 0.0735 0.0646 1.0000 Uiso R
H581 H 0.9243 0.4770 0.1443 0.0676 1.0000 Uiso R
H582 H 0.8933 0.5177 0.2011 0.0678 1.0000 Uiso R
H583 H 0.8388 0.4859 0.1517 0.0675 1.0000 Uiso R
H1 H 0.7797 0.4913 0.2918 0.0500 1.0000 Uiso R
H2 H 0.7681 0.5635 0.2161 0.0500 1.0000 Uiso R

loop_
_atom_site_aniso_label
_atom_site_aniso_U_11
_atom_site_aniso_U_22
_atom_site_aniso_U_33
_atom_site_aniso_U_23
_atom_site_aniso_U_13
_atom_site_aniso_U_12
P1 0.0285(3) 0.0252(3) 0.0290(3) 0.0016(2) -0.0021(2) 0.0020(2)
C2 0.0273(11) 0.0291(11) 0.0299(12) 0.0000(9) -0.0016(9) 0.0015(9)
C3 0.0323(12) 0.0347(12) 0.0299(12) 0.0000(10) 0.0015(10) 0.0030(10)
C4 0.0395(13) 0.0418(14) 0.0277(12) -0.0027(10) -0.0009(10) 0.0048(11)
C5 0.0315(12) 0.0405(13) 0.0306(12) -0.0083(10) -0.0041(10) 0.0042(10)
C6 0.0262(11) 0.0345(12) 0.0327(12) -0.0054(10) 0.0020(9) 0.0018(9)
C7 0.0282(11) 0.0331(12) 0.0264(11) -0.0032(9) 0.0002(9) 0.0023(10)
O8 0.0372(9) 0.0328(8) 0.0252(8) -0.0011(7) 0.0000(7) -0.0060(7)
C9 0.0307(12) 0.0317(12) 0.0306(12) -0.0013(9) 0.0055(9) -0.0046(10)
C10 0.0313(12) 0.0346(12) 0.0305(12) -0.0018(10) 0.0033(10) -0.0006(10)
C11 0.0416(14) 0.0386(13) 0.0359(13) 0.0017(11) 0.0037(11) -0.0072(11)
C12 0.0468(15) 0.0380(14) 0.0469(15) 0.0032(12) 0.0049(12) -0.0124(12)
C13 0.0380(14) 0.0411(14) 0.0424(15) -0.0049(12) 0.0013(11) -0.0124(11)
C14 0.0309(12) 0.0372(13) 0.0335(12) -0.0036(10) 0.0037(10) -0.0036(10)
C15 0.0288(12) 0.0420(14) 0.0317(12) -0.0059(11) -0.0007(10) -0.0042(10)
C16 0.0470(15) 0.0526(16) 0.0392(14) -0.0075(13) -0.0021(12) -0.0154(14)
C17 0.0290(13) 0.0602(18) 0.0448(15) -0.0068(14) 0.0019(11) -0.0002(12)
B18 0.0336(14) 0.0331(13) 0.0275(13) 0.0000(11) -0.0012(11) 0.0002(11)
C19 0.0375(13) 0.0340(12) 0.0246(11) 0.0015(9) 0.0020(9) -0.0016(10)
C20 0.0508(16) 0.0354(13) 0.0294(12) 0.0038(10) -0.0056(10) -0.0019(12)
F21 0.0503(10) 0.0464(9) 0.0548(10) 0.0047(8) -0.0214(8) -0.0099(8)
C22 0.085(2) 0.0341(14) 0.0320(13) -0.0021(11) 0.0001(14) -0.0113(15)
F23 0.124(2) 0.0439(10) 0.0551(11) -0.0081(9) -0.0141(12) -0.0257(11)
C24 0.094(3) 0.0308(13) 0.0383(15) -0.0010(12) 0.0178(16) 0.0138(16)
F25 0.143(2) 0.0359(9) 0.0610(12) -0.0022(9) 0.0311(13) 0.0229(12)
C26 0.0593(19) 0.0515(17) 0.0456(16) 0.0060(14) 0.0163(15) 0.0221(15)
C27 0.0411(14) 0.0440(14) 0.0363(13) -0.0015(11) 0.0057(11) 0.0034(12)
F28 0.0321(8) 0.0666(11) 0.0655(11) -0.0105(9) 0.0022(8) 0.0042(8)
F29 0.0684(13) 0.0784(14) 0.0829(15) 0.0039(12) 0.0204(11) 0.0400(12)
C30 0.0409(14) 0.0297(11) 0.0356(12) -0.0019(10) -0.0069(11) -0.0063(11)
C31 0.0452(15) 0.0343(14) 0.0486(16) -0.0037(12) -0.0120(13) -0.0036(12)
F32 0.0469(10) 0.0562(11) 0.0615(11) -0.0143(9) -0.0054(8) 0.0130(8)
C33 0.0605(19) 0.0315(14) 0.076(2) -0.0007(15) -0.0335(18) 0.0004(14)
F34 0.0806(15) 0.0554(12) 0.1171(19) 0.0014(12) -0.0475(14) 0.0215(11)
C35 0.075(2) 0.0430(16) 0.059(2) 0.0207(15) -0.0369(18) -0.0215(17)
F36 0.1099(18) 0.0670(13) 0.0872(16) 0.0441(12) -0.0614(14) -0.0343(13)
C37 0.071(2) 0.0556(19) 0.0382(15) 0.0149(14) -0.0154(15) -0.0300(17)
C38 0.0479(16) 0.0412(14) 0.0378(14) 0.0063(12) -0.0049(12) -0.0082(13)
F39 0.0565(11) 0.0722(12) 0.0428(9) 0.0114(9) 0.0140(8) 0.0013(10)
F40 0.0974(17) 0.1037(17) 0.0376(10) 0.0243(11) -0.0053(10) -0.0345(14)
C41 0.0377(13) 0.0304(12) 0.0287(11) 0.0006(10) 0.0003(10) 0.0014(10)
C42 0.0368(13) 0.0336(12) 0.0380(13) -0.0018(11) -0.0016(11) 0.0073(11)
C43 0.0371(15) 0.0525(18) 0.083(2) -0.0240(17) -0.0181(15) 0.0188(14)
C44 0.0500(16) 0.0357(14) 0.0394(14) -0.0013(11) 0.0002(12) 0.0124(12)
C45 0.0652(18) 0.0313(13) 0.0294(13) 0.0007(10) 0.0071(12) 0.0025(12)
C46 0.092(3) 0.0359(15) 0.0405(15) -0.0036(12) 0.0091(16) 0.0059(16)
C47 0.0606(17) 0.0371(13) 0.0265(11) -0.0037(10) -0.0043(12) -0.0045(13)
C48 0.0434(14) 0.0336(12) 0.0288(12) 0.0014(10) -0.0049(10) -0.0009(11)
C49 0.0464(15) 0.0478(16) 0.0372(14) -0.0006(12) -0.0142(12) -0.0004(13)
C50 0.0320(11) 0.0268(11) 0.0292(11) 0.0036(9) -0.0029(9) -0.0009(9)
C51 0.0288(11) 0.0315(12) 0.0375(13) 0.0054(10) -0.0011(10) -0.0002(10)
C52 0.0305(12) 0.0384(13) 0.0412(14) 0.0040(11) -0.0009(11) 0.0012(10)
C53 0.0366(13) 0.0436(15) 0.0382(13) 0.0056(11) 0.0010(11) -0.0051(12)
C54 0.0478(16) 0.066(2) 0.0534(17) 0.0144(16) 0.0122(15) -0.0067(16)
C55 0.0449(15) 0.0343(13) 0.0392(14) 0.0092(11) -0.0005(12) -0.0055(11)
C56 0.0367(13) 0.0293(12) 0.0346(12) 0.0045(10) -0.0045(10) -0.0018(10)
C57 0.0538(16) 0.0315(13) 0.0452(15) 0.0097(11) -0.0017(13) 0.0068(12)
C58 0.0400(15) 0.0387(14) 0.0561(17) 0.0147(13) 0.0071(13) 0.0095(12)

loop_
_atom_type_symbol
_atom_type_scat_dispersion_real
_atom_type_scat_dispersion_imag
_atom_type_scat_Cromer_Mann_a1
_atom_type_scat_Cromer_Mann_b1
_atom_type_scat_Cromer_Mann_a2
_atom_type_scat_Cromer_Mann_b2
_atom_type_scat_Cromer_Mann_a3
_atom_type_scat_Cromer_Mann_b3
_atom_type_scat_Cromer_Mann_a4
_atom_type_scat_Cromer_Mann_b4
_atom_type_scat_Cromer_Mann_c
_atom_type_scat_source
C 0.0033 0.0016 2.3100 20.8439 1.0200 10.2075 1.5886 0.5687 0.8650 51.6512 0.2156 'International Tables Vol C 4.2.6.8 and 6.1.1.4'
H 0.0000 0.0000 0.4930 10.5109 0.3229 26.1257 0.1402 3.1424 0.0408 57.7998 0.0030 'International Tables Vol C 4.2.6.8 and 6.1.1.4'
B 0.0013 0.0007 2.0545 23.2185 1.3326 1.0210 1.0979 60.3498 0.7068 0.1403 -0.1932 'International Tables Vol C 4.2.6.8 and 6.1.1.4'
F 0.0171 0.0103 3.5392 10.2825 2.6412 4.2944 1.5170 0.2615 1.0243 26.1476 0.2776 'International Tables Vol C 4.2.6.8 and 6.1.1.4'
O 0.0106 0.0060 3.0485 13.2771 2.2868 5.7011 1.5463 0.3239 0.8670 32.9089 0.2508 'International Tables Vol C 4.2.6.8 and 6.1.1.4'
P 0.1023 0.0942 6.4345 1.9067 4.1791 27.1570 1.7800 0.5260 1.4908 68.1645 1.1149 'International Tables Vol C 4.2.6.8 and 6.1.1.4'

loop_
_geom_angle_atom_site_label_1
_geom_angle_atom_site_label_2
_geom_angle_atom_site_label_3
_geom_angle
_geom_angle_publ_flag
C2 P1 C41 118.02(11) yes
C2 P1 C50 106.86(11) yes
C41 P1 C50 112.19(11) yes
C2 P1 H2 108.2 no
C41 P1 H2 98.7 no
C50 P1 H2 112.8 no
P1 C2 C3 121.37(19) yes
P1 C2 C7 119.27(18) yes
C3 C2 C7 119.3(2) yes
C2 C3 C4 119.4(2) yes
C2 C3 H31 119.4 no
C4 C3 H31 121.2 no
C3 C4 C5 120.3(2) yes
C3 C4 H41 120.4 no
C5 C4 H41 119.3 no
C4 C5 C6 122.4(2) yes
C4 C5 H51 118.2 no
C6 C5 H51 119.4 no
C5 C6 C7 116.7(2) yes
C5 C6 C15 124.5(2) yes
C7 C6 C15 118.5(2) yes
C2 C7 C6 121.9(2) yes
C2 C7 O8 115.8(2) yes
C6 C7 O8 122.2(2) yes
C7 O8 C9 117.30(18) yes
O8 C9 C10 115.0(2) yes
O8 C9 C14 119.4(2) yes
C10 C9 C14 125.5(2) yes
C9 C10 C11 114.4(2) yes
C9 C10 B18 121.9(2) yes
C11 C10 B18 123.7(2) yes
C10 C11 C12 122.4(3) yes
C10 C11 H111 119.1 no
C12 C11 H111 118.5 no
C11 C12 C13 120.7(3) yes
C11 C12 H121 119.8 no
C13 C12 H121 119.5 no
C12 C13 C14 120.2(2) yes
C12 C13 H131 120.6 no
C14 C13 H131 119.1 no
C13 C14 C9 116.8(2) yes
C13 C14 C15 122.9(2) yes
C9 C14 C15 120.0(2) yes
C14 C15 C6 108.3(2) yes
C14 C15 C16 112.5(2) yes
C6 C15 C16 111.8(2) yes
C14 C15 C17 107.9(2) yes
C6 C15 C17 106.8(2) yes
C16 C15 C17 109.3(2) yes
C15 C16 H161 110.6 no
C15 C16 H162 109.4 no
H161 C16 H162 108.7 no
C15 C16 H163 110.8 no
H161 C16 H163 107.8 no
H162 C16 H163 109.5 no
C15 C17 H173 109.1 no
C15 C17 H172 111.3 no
H173 C17 H172 107.7 no
C15 C17 H171 109.7 no
H173 C17 H171 109.6 no
H172 C17 H171 109.4 no
C10 B18 C19 115.5(2) yes
C10 B18 C30 108.5(2) yes
C19 B18 C30 109.53(19) yes
C10 B18 H1 115.0 no
C19 B18 H1 105.7 no
C30 B18 H1 101.6 no
B18 C19 C20 119.1(2) yes
B18 C19 C27 127.6(2) yes
C20 C19 C27 113.3(2) yes
C19 C20 F21 119.5(2) yes
C19 C20 C22 124.5(3) yes
F21 C20 C22 116.0(3) yes
C20 C22 F23 120.4(3) yes
C20 C22 C24 119.7(3) yes
F23 C22 C24 119.9(3) yes
C22 C24 F25 120.8(3) yes
C22 C24 C26 118.7(3) yes
F25 C24 C26 120.5(3) yes
C24 C26 C27 119.9(3) yes
C24 C26 F29 119.8(3) yes
C27 C26 F29 120.2(3) yes
C19 C27 C26 123.8(3) yes
C19 C27 F28 121.1(2) yes
C26 C27 F28 115.0(3) yes
B18 C30 C31 122.8(2) yes
B18 C30 C38 123.2(2) yes
C31 C30 C38 113.8(3) yes
C30 C31 F32 120.6(2) yes
C30 C31 C33 123.7(3) yes
F32 C31 C33 115.7(3) yes
C31 C33 F34 120.5(4) yes
C31 C33 C35 119.5(3) yes
F34 C33 C35 120.0(3) yes
C33 C35 F36 120.6(4) yes
C33 C35 C37 119.4(3) yes
F36 C35 C37 120.0(4) yes
C35 C37 C38 119.6(3) yes
C35 C37 F40 120.0(3) yes
C38 C37 F40 120.4(3) yes
C30 C38 C37 124.0(3) yes
C30 C38 F39 119.8(2) yes
C37 C38 F39 116.2(3) yes
P1 C41 C42 125.16(19) yes
P1 C41 C48 114.22(19) yes
C42 C41 C48 120.6(2) yes
C41 C42 C43 124.4(2) yes
C41 C42 C44 117.8(2) yes
C43 C42 C44 117.8(2) yes
C42 C43 H431 110.7 no
C42 C43 H432 111.1 no
H431 C43 H432 108.3 no
C42 C43 H433 110.3 no
H431 C43 H433 108.5 no
H432 C43 H433 107.9 no
C42 C44 C45 122.9(3) yes
C42 C44 H441 117.7 no
C45 C44 H441 119.4 no
C44 C45 C46 122.1(3) yes
C44 C45 C47 118.1(2) yes
C46 C45 C47 119.7(3) yes
C45 C46 H461 109.9 no
C45 C46 H462 109.5 no
H461 C46 H462 109.0 no
C45 C46 H463 110.0 no
H461 C46 H463 109.1 no
H462 C46 H463 109.3 no
C45 C47 C48 122.1(3) yes
C45 C47 H471 119.2 no
C48 C47 H471 118.7 no
C41 C48 C47 118.5(2) yes
C41 C48 C49 123.3(2) yes
C47 C48 C49 118.2(2) yes
C48 C49 H491 110.7 no
C48 C49 H492 110.9 no
H491 C49 H492 107.9 no
C48 C49 H493 112.4 no
H491 C49 H493 106.4 no
H492 C49 H493 108.3 no
P1 C50 C51 117.32(17) yes
P1 C50 C56 121.99(19) yes
C51 C50 C56 120.6(2) yes
C50 C51 C52 118.7(2) yes
C50 C51 C58 122.5(2) yes
C52 C51 C58 118.8(2) yes
C51 C52 C53 121.6(2) yes
C51 C52 H521 118.7 no
C53 C52 H521 119.7 no
C52 C53 C54 120.2(3) yes
C52 C53 C55 118.6(2) yes
C54 C53 C55 121.3(3) yes
C53 C54 H541 108.7 no
C53 C54 H542 109.4 no
H541 C54 H542 109.8 no
C53 C54 H543 110.2 no
H541 C54 H543 110.1 no
H542 C54 H543 108.6 no
C53 C55 C56 122.5(2) yes
C53 C55 H551 118.3 no
C56 C55 H551 119.2 no
C50 C56 C55 118.0(2) yes
C50 C56 C57 123.7(2) yes
C55 C56 C57 118.3(2) yes
C56 C57 H571 110.7 no
C56 C57 H572 109.3 no
H571 C57 H572 108.5 no
C56 C57 H573 111.1 no
H571 C57 H573 108.4 no
H572 C57 H573 108.8 no
C51 C58 H581 109.7 no
C51 C58 H582 110.2 no
H581 C58 H582 108.7 no
C51 C58 H583 110.3 no
H581 C58 H583 108.3 no
H582 C58 H583 109.6 no

loop_
_geom_bond_atom_site_label_1
_geom_bond_atom_site_label_2
_geom_bond_distance
_geom_bond_publ_flag
P1 C2 1.787(2) yes
P1 C41 1.803(3) yes
P1 C50 1.799(2) yes
P1 H2 1.345 no
C2 C3 1.396(3) yes
C2 C7 1.401(3) yes
C3 C4 1.380(4) yes
C3 H31 0.929 no
C4 C5 1.382(4) yes
C4 H41 0.952 no
C5 C6 1.391(3) yes
C5 H51 0.939 no
C6 C7 1.396(3) yes
C6 C15 1.517(3) yes
C7 O8 1.365(3) yes
O8 C9 1.410(3) yes
C9 C10 1.398(3) yes
C9 C14 1.392(3) yes
C10 C11 1.400(4) yes
C10 B18 1.631(4) yes
C11 C12 1.384(4) yes
C11 H111 0.946 no
C12 C13 1.379(4) yes
C12 H121 0.939 no
C13 C14 1.397(4) yes
C13 H131 0.935 no
C14 C15 1.529(4) yes
C15 C16 1.531(4) yes
C15 C17 1.545(4) yes
C16 H161 0.972 no
C16 H162 0.974 no
C16 H163 0.970 no
C17 H173 0.962 no
C17 H172 0.984 no
C17 H171 0.968 no
B18 C19 1.647(4) yes
B18 C30 1.643(4) yes
B18 H1 1.482 no
C19 C20 1.382(4) yes
C19 C27 1.386(4) yes
C20 F21 1.359(3) yes
C20 C22 1.383(4) yes
C22 F23 1.351(4) yes
C22 C24 1.362(5) yes
C24 F25 1.345(3) yes
C24 C26 1.370(5) yes
C26 C27 1.385(4) yes
C26 F29 1.348(4) yes
C27 F28 1.351(3) yes
C30 C31 1.387(4) yes
C30 C38 1.386(4) yes
C31 F32 1.353(4) yes
C31 C33 1.391(4) yes
C33 F34 1.349(4) yes
C33 C35 1.367(5) yes
C35 F36 1.351(3) yes
C35 C37 1.367(5) yes
C37 C38 1.384(4) yes
C37 F40 1.345(4) yes
C38 F39 1.353(4) yes
C41 C42 1.406(4) yes
C41 C48 1.414(3) yes
C42 C43 1.511(4) yes
C42 C44 1.390(4) yes
C43 H431 0.947 no
C43 H432 0.957 no
C43 H433 0.964 no
C44 C45 1.383(4) yes
C44 H441 0.944 no
C45 C46 1.500(4) yes
C45 C47 1.384(4) yes
C46 H461 0.957 no
C46 H462 0.962 no
C46 H463 0.959 no
C47 C48 1.387(4) yes
C47 H471 0.929 no
C48 C49 1.507(4) yes
C49 H491 0.956 no
C49 H492 0.968 no
C49 H493 0.957 no
C50 C51 1.415(3) yes
C50 C56 1.407(3) yes
C51 C52 1.386(4) yes
C51 C58 1.505(4) yes
C52 C53 1.387(4) yes
C52 H521 0.938 no
C53 C54 1.512(4) yes
C53 C55 1.388(4) yes
C54 H541 0.973 no
C54 H542 0.966 no
C54 H543 0.954 no
C55 C56 1.386(4) yes
C55 H551 0.938 no
C56 C57 1.513(4) yes
C57 H571 0.962 no
C57 H572 0.964 no
C57 H573 0.969 no
C58 H581 0.961 no
C58 H582 0.962 no
C58 H583 0.966 no
